data_1569358
loop_
_publ_author_name
'Sakai, Jin'
'Biswas, Sourav'
'Irie, Tsukasa'
'Mabuchi, Haruna'
'Sekine, Taishu'
'Niihori, Yoshiki'
'Das, Saikat'
'Negishi, Yuichi'

_publ_section_title
;
 Synthesis and luminescence properties of two silver cluster-assembled
 materials for selective Fe<sup>3+</sup> sensing.
;
_journal_issue 29
_journal_name_full Nanoscale
_journal_page_first 12227
_journal_page_last 12234
_journal_paper_doi 10.1039/d3nr01920a
_journal_volume 15
_journal_year 2023
_chemical_formula_moiety 'C234 H228 Ag24 F36 N12 O24 S12'
_chemical_formula_sum 'C234 H228 Ag24 F36 N12 O24 S12'
_chemical_formula_weight 7249.87
_space_group_crystal_system trigonal
_space_group_IT_number 167
_space_group_name_Hall '-R 3 2"c'
_space_group_name_H-M_alt 'R -3 c :H'
_atom_sites_solution_hydrogens geom
_atom_sites_solution_primary dual
_audit_creation_date 2023-02-07
_audit_creation_method
;
Olex2 1.5-ac5-024
(compiled 2022.04.12 svn.rca3783a0 for Rigaku Oxford Diffraction, GUI svn.r6498)
;
_audit_update_record
;
2023-04-16 deposited with the CCDC.	2023-06-26 downloaded from the CCDC.
;
_cell_angle_alpha 90
_cell_angle_beta 90
_cell_angle_gamma 120
_cell_formula_units_Z 9
_cell_length_a 58.313(2)
_cell_length_b 58.313(2)
_cell_length_c 32.365(2)
_cell_measurement_reflns_used 9669
_cell_measurement_temperature 273.15
_cell_measurement_theta_max 22.687
_cell_measurement_theta_min 2.349
_cell_volume 95310(7)
_computing_cell_refinement 'SAINT V8.40B (?, 2016)'
_computing_data_reduction 'SAINT V8.40B (?, 2016)'
_computing_molecular_graphics 'Olex2 1.5-ac5-024 (Dolomanov et al., 2009)'
_computing_publication_material 'Olex2 1.5-ac5-024 (Dolomanov et al., 2009)'
_computing_structure_refinement 'SHELXL 2019/2 (Sheldrick, 2015)'
_computing_structure_solution 'SHELXT 2018/2 (Sheldrick, 2018)'
_diffrn_ambient_temperature 273.15
_diffrn_measured_fraction_theta_full 0.998
_diffrn_measured_fraction_theta_max 0.998
_diffrn_measurement_device_type 'Bruker APEX-II CCD'
_diffrn_measurement_method '\f and \w scans'
_diffrn_radiation_type MoK\a
_diffrn_radiation_wavelength 0.71073
_diffrn_reflns_av_R_equivalents 0.1143
_diffrn_reflns_av_unetI/netI 0.0367
_diffrn_reflns_Laue_measured_fraction_full 0.998
_diffrn_reflns_Laue_measured_fraction_max 0.998
_diffrn_reflns_limit_h_max 69
_diffrn_reflns_limit_h_min -69
_diffrn_reflns_limit_k_max 69
_diffrn_reflns_limit_k_min -69
_diffrn_reflns_limit_l_max 38
_diffrn_reflns_limit_l_min -38
_diffrn_reflns_number 357526
_diffrn_reflns_point_group_measured_fraction_full 0.998
_diffrn_reflns_point_group_measured_fraction_max 0.998
_diffrn_reflns_theta_full 25.037
_diffrn_reflns_theta_max 25.037
_diffrn_reflns_theta_min 1.848
_diffrn_source_current 1.4
_diffrn_source_power 0.07
_diffrn_source_voltage 50.0
_diffrn_standards_number 0
_exptl_absorpt_coefficient_mu 1.193
_exptl_absorpt_correction_T_max 0.7452
_exptl_absorpt_correction_T_min 0.6495
_exptl_absorpt_correction_type multi-scan
_exptl_absorpt_process_details
;
SADABS-2016/2 (Bruker,2016/2) was used for absorption correction.
wR2(int) was 0.0991 before and 0.0767 after correction.
The Ratio of minimum to maximum transmission is 0.8716.
The \l/2 correction factor is Not present.
;
_exptl_crystal_colour colourless
_exptl_crystal_colour_primary colourless
_exptl_crystal_density_diffrn 1.137
_exptl_crystal_description block
_exptl_crystal_F_000 31968
_exptl_crystal_size_max 0.2
_exptl_crystal_size_mid 0.15
_exptl_crystal_size_min 0.14
_refine_diff_density_max 1.572
_refine_diff_density_min -1.107
_refine_diff_density_rms 0.119
_refine_ls_extinction_method none
_refine_ls_goodness_of_fit_ref 1.025
_refine_ls_hydrogen_treatment constr
_refine_ls_matrix_type full
_refine_ls_number_parameters 916
_refine_ls_number_reflns 18728
_refine_ls_number_restraints 3071
_refine_ls_restrained_S_all 1.050
_refine_ls_R_factor_all 0.1080
_refine_ls_R_factor_gt 0.0721
_refine_ls_shift/su_max 0.005
_refine_ls_shift/su_mean 0.000
_refine_ls_structure_factor_coef Fsqd
_refine_ls_weighting_details 'w=1/[\s^2^(Fo^2^)+(0.1323P)^2^+1115.7737P] where P=(Fo^2^+2Fc^2^)/3'
_refine_ls_weighting_scheme calc
_refine_ls_wR_factor_gt 0.2062
_refine_ls_wR_factor_ref 0.2519
_reflns_Friedel_coverage 0.000
_reflns_number_gt 11660
_reflns_number_total 18728
_reflns_threshold_expression 'I > 2\s(I)'
_cod_data_source_file d3nr01920a2.cif
_cod_data_source_block 1_CCDC1
_cod_depositor_comments 'Adding full bibliography for 1569357--1569358.cif.'
_cod_original_cell_volume 95310(10)
_cod_original_sg_symbol_H-M 'R -3 c'
_cod_database_code 1569358
_shelx_shelxl_version_number 2019/2
_shelx_space_group_comment
;
The symmetry employed for this shelxl refinement is uniquely defined
by the following loop, which should always be used as a source of
symmetry information in preference to the above space-group names.
They are only intended as comments.
;
_shelx_estimated_absorpt_t_max 0.851
_shelx_estimated_absorpt_t_min 0.796
_olex2_refinement_description
;
1. Fixed Uiso
 At 1.2 times of:
  All C(H) groups
 At 1.5 times of:
  All C(H,H,H) groups
2. Restrained distances
 C28-F4
 1.27 with sigma of 0.02
 C64-F1
 1.29 with sigma of 0.02
 C64-F8
 1.36 with sigma of 0.02
 C64-F5
 1.27 with sigma of 0.02
 C55-F7
 1.29 with sigma of 0.02
 C55-F9
 1.27 with sigma of 0.02
 C28-F6
 1.29 with sigma of 0.02
 C55-F2
 1.36 with sigma of 0.02
 C28-F3
 1.36 with sigma of 0.02
 C25-C18
 1.5 with sigma of 0.01
 C58-C36
 1.5 with sigma of 0.01
 C71-C12
 1.45 with sigma of 0.001
 C30-C44 = C71-C15
 1.45 with sigma of 0.001
 C71-C29
 1.4 with sigma of 0.001
 C29-C77
 1.45 with sigma of 0.001
 C9-C59
 2.5 with sigma of 0.001
 C29-C33
 1.45 with sigma of 0.001
 C67-C14
 2.4 with sigma of 0.001
 C58-C25
 1.35 with sigma of 0.001
 C25-C58
 1.4 with sigma of 0.001
 F1-F8 \\sim F8-F5 \\sim F5-F1
 with sigma of 0.03
 F7-F2 \\sim F2-F9 \\sim F9-F7
 with sigma of 0.03
 C64-F1 \\sim C64-F8 \\sim C64-F5
 with sigma of 0.02
 F6-F3 \\sim F3-F4 \\sim F4-F6
 with sigma of 0.03
 C55-F7 \\sim C55-F2 \\sim C55-F9
 with sigma of 0.02
 C28-F6 \\sim C28-F3 \\sim C28-F4
 with sigma of 0.02
3. Restrained planarity
 C12, C15, C29, C33, C71
 with sigma of 0.001
 C12, C15, C29, C33, C71, C77
 with sigma of 0.01
4. Rigid bond restraints
 O2, O4, C7, C64, F8, F1, F5
 with sigma for 1-2 distances of 0.001 and sigma for 1-3 distances of 0.002
5. Uiso/Uaniso restraints and constraints
C1 \\sim C3 \\sim C4 \\sim C5 \\sim C6 \\sim C7 \\sim C8 \\sim C37 \\sim C75
\\sim C19 \\sim C77 \\sim C9 \\sim C73 \\sim C10 \\sim C12 \\sim C14 \\sim C16
\\sim C18 \\sim C20 \\sim C11 \\sim C13 \\sim C21 \\sim C22 \\sim C23 \\sim C24
\\sim C25 \\sim C26 \\sim C27 \\sim C28 \\sim C29 \\sim C30 \\sim C32 \\sim C34
\\sim C36 \\sim C38 \\sim C39 \\sim C40 \\sim C41 \\sim C42 \\sim C43 \\sim C44
\\sim C45 \\sim C46 \\sim C47 \\sim C48 \\sim C49 \\sim C50 \\sim C51 \\sim C52
\\sim C53 \\sim C54 \\sim C55 \\sim C56 \\sim C57 \\sim C58 \\sim C59 \\sim C15
\\sim C61 \\sim C31 \\sim C63 \\sim C2 \\sim C60 \\sim C62 \\sim C64 \\sim C65
\\sim C33 \\sim C67 \\sim C17 \\sim C69 \\sim C35 \\sim C66 \\sim C68 \\sim C70
\\sim C71 \\sim C72 \\sim C74 \\sim C76 \\sim C78 \\sim N1 \\sim N2 \\sim N3
\\sim F1 \\sim F2 \\sim F3 \\sim F4 \\sim F5 \\sim F6 \\sim F7 \\sim F8 \\sim
F9: within 5A with sigma of 0.01 and sigma for terminal atoms of 0.02 within 5A
Uanis(O2) \\sim Ueq: with sigma of 0.01 and sigma for terminal atoms of 0.02
6. Others
 Fixed Sof: Ag3(0.5) Ag4(0.5) C37(0.25) C75(0.25) H75(0.25) C19(0.25)
 H19(0.25) C77(0.25) C9(0.25) H9(0.25) C73(0.25) H73(0.25) C10(0.25) H10(0.25)
 C12(0.25) C14(0.25) H14(0.25) C16(0.25) H16(0.25) C18(0.25) C20(0.25)
 H20(0.25) C29(0.25) C59(0.25) H59(0.25) C15(0.25) C61(0.25) H61(0.25)
 C31(0.25) H31(0.25) C63(0.25) C2(0.25) H2(0.25) C65(0.25) H65(0.25) C33(0.25)
 C67(0.25) H67(0.25) C17(0.25) H17(0.25) C69(0.25) C35(0.25) H35(0.25) C71(0.25)
7.a Aromatic/amide H refined with riding coordinates:
 C3(H3), C5(H5), C6(H6), C75(H75), C19(H19), C9(H9), C73(H73), C10(H10),
 C14(H14), C16(H16), C20(H20), C11(H11), C22(H22), C23(H23), C24(H24), C25(H25),
  C26(H26), C27(H27), C30(H30), C34(H34), C40(H40), C41(H41), C42(H42),
 C43(H43), C44(H44), C48(H48), C49(H49), C50(H50), C51(H51), C57(H57), C58(H58),
  C59(H59), C61(H61), C31(H31), C2(H2), C65(H65), C67(H67), C17(H17), C35(H35),
 C68(H68), C74(H74), C78(H78)
7.b Fitted hexagon refined as free rotating group:
 C37(C75,C19,C77,C9,C73), C10(C12,C14,C16,C18,C20), C59(C15,C61,C31,C63,C2),
 C65(C33,C67,C17,C69,C35)
7.c Idealised Me refined as rotating group:
 C13(H13A,H13B,H13C), C21(H21A,H21B,H21C), C32(H32A,H32B,H32C), C45(H45A,H45B,
 H45C), C46(H46A,H46B,H46C), C53(H53A,H53B,H53C), C54(H54A,H54B,H54C), C72(H72A,
 H72B,H72C), C76(H76A,H76B,H76C)
;
_smtbx_masks_void_probe_radius 1.2
_smtbx_masks_void_truncation_radius 1.2
_olex2_submission_special_instructions 'No special instructions were received'

loop_
_space_group_symop_operation_xyz
'x, y, z'
'-y, x-y, z'
'-x+y, -x, z'
'y, x, -z+1/2'
'x-y, -y, -z+1/2'
'-x, -x+y, -z+1/2'
'x+2/3, y+1/3, z+1/3'
'-y+2/3, x-y+1/3, z+1/3'
'-x+y+2/3, -x+1/3, z+1/3'
'y+2/3, x+1/3, -z+5/6'
'x-y+2/3, -y+1/3, -z+5/6'
'-x+2/3, -x+y+1/3, -z+5/6'
'x+1/3, y+2/3, z+2/3'
'-y+1/3, x-y+2/3, z+2/3'
'-x+y+1/3, -x+2/3, z+2/3'
'y+1/3, x+2/3, -z+7/6'
'x-y+1/3, -y+2/3, -z+7/6'
'-x+1/3, -x+y+2/3, -z+7/6'
'-x, -y, -z'
'y, -x+y, -z'
'x-y, x, -z'
'-y, -x, z-1/2'
'-x+y, y, z-1/2'
'x, x-y, z-1/2'
'-x+2/3, -y+1/3, -z+1/3'
'y+2/3, -x+y+1/3, -z+1/3'
'x-y+2/3, x+1/3, -z+1/3'
'-y+2/3, -x+1/3, z-1/6'
'-x+y+2/3, y+1/3, z-1/6'
'x+2/3, x-y+1/3, z-1/6'
'-x+1/3, -y+2/3, -z+2/3'
'y+1/3, -x+y+2/3, -z+2/3'
'x-y+1/3, x+2/3, -z+2/3'
'-y+1/3, -x+2/3, z+1/6'
'-x+y+1/3, y+2/3, z+1/6'
'x+1/3, x-y+2/3, z+1/6'

loop_
_atom_site_label
_atom_site_type_symbol
_atom_site_fract_x
_atom_site_fract_y
_atom_site_fract_z
_atom_site_U_iso_or_equiv
_atom_site_adp_type
_atom_site_occupancy
_atom_site_site_symmetry_order
_atom_site_calc_flag
_atom_site_refinement_flags_posn
_atom_site_refinement_flags_adp
_atom_site_refinement_flags_occupancy
_atom_site_disorder_assembly
_atom_site_disorder_group
Ag1 Ag 0.53280(2) 1.03643(2) 0.55993(2) 0.0612(2) Uani 1 1 d . . . . .
Ag2 Ag 0.57401(2) 1.04419(2) 0.49270(3) 0.0986(3) Uani 1 1 d . . . . .
Ag3 Ag 0.47006(17) 0.92984(12) 0.5129(2) 0.1022(16) Uani 0.5 1 d . . P A 2
Ag4 Ag 0.47134(15) 0.92458(10) 0.5175(2) 0.0651(7) Uani 0.5 1 d . . P A 1
Ag5 Ag 0.47227(2) 1.00246(2) 0.56602(2) 0.0678(2) Uani 1 1 d . . . . .
Ag6 Ag 0.54163(2) 0.97049(2) 0.49915(3) 0.0853(3) Uani 1 1 d . . . . .
Ag7 Ag 0.50629(2) 0.97673(2) 0.56518(2) 0.0663(2) Uani 1 1 d . . . . .
S1 S 0.49944(4) 1.04952(5) 0.54574(7) 0.0610(5) Uani 1 1 d . . . . .
S2 S 0.55270(4) 1.00856(5) 0.54699(7) 0.0619(5) Uani 1 1 d . . . . .
S3 S 0.45769(5) 0.95495(5) 0.55918(7) 0.0662(6) Uani 1 1 d . . . . .
F1 F 0.5012(2) 0.90447(19) 0.6598(3) 0.174(2) Uani 1 1 d D U . . .
F2 F 0.39461(16) 0.9949(2) 0.6475(3) 0.170(3) Uani 1 1 d D U . . .
F3 F 0.6222(2) 1.1130(2) 0.6063(4) 0.200(4) Uani 1 1 d D U . . .
F4 F 0.5985(2) 1.1192(2) 0.6352(3) 0.202(4) Uani 1 1 d D U . . .
F5 F 0.5133(2) 0.88971(16) 0.6092(3) 0.154(2) Uani 1 1 d D U . . .
F6 F 0.6096(2) 1.13383(18) 0.5769(3) 0.206(4) Uani 1 1 d D U . . .
F7 F 0.40133(19) 1.0249(2) 0.6074(3) 0.182(3) Uani 1 1 d D U . . .
F8 F 0.53897(19) 0.92385(18) 0.6431(3) 0.160(2) Uani 1 1 d D U . . .
F9 F 0.37422(15) 0.9858(2) 0.5902(3) 0.180(3) Uani 1 1 d D U . . .
O1 O 0.41742(12) 0.99622(12) 0.5484(2) 0.0766(18) Uani 1 1 d . . . . .
O2 O 0.5116(2) 0.94839(19) 0.6149(3) 0.134(3) Uani 1 1 d . U . . .
O3 O 0.57894(14) 1.08853(15) 0.5435(3) 0.092(2) Uani 1 1 d . . . . .
O4 O 0.50037(19) 0.91906(19) 0.5656(3) 0.115(3) Uani 1 1 d . U . . .
O5 O 0.56586(14) 1.07166(15) 0.6052(3) 0.099(2) Uani 1 1 d . . . . .
O6 O 0.43849(15) 1.00335(17) 0.6096(2) 0.099(2) Uani 1 1 d . . . . .
N1 N 0.5462(2) 0.61756(17) 0.5141(3) 0.097(2) Uani 1 1 d . U . . .
N2 N 0.56205(19) 0.94636(19) 0.5041(3) 0.0920(16) Uani 1 1 d . U . . .
N3 N 0.4462(3) 0.8801(2) 0.5196(4) 0.136(2) Uani 1 1 d . U . . .
C1 C 0.63804(19) 0.84194(17) 0.5684(3) 0.0652(14) Uani 1 1 d . U . . .
C3 C 0.4576(4) 0.8646(3) 0.5323(5) 0.141(2) Uani 1 1 d . U . . .
H3 H 0.473605 0.873060 0.546405 0.169 Uiso 1 1 calc R U . . .
C4 C 0.63795(19) 0.79946(17) 0.5758(3) 0.0661(15) Uani 1 1 d . U . . .
C5 C 0.5348(3) 0.6304(2) 0.5036(4) 0.102(2) Uani 1 1 d . U . . .
H5 H 0.518140 0.620617 0.491691 0.122 Uiso 1 1 calc R U . . .
C6 C 0.6129(2) 0.83240(18) 0.5810(3) 0.0691(15) Uani 1 1 d . U . . .
H6 H 0.604684 0.816565 0.595671 0.083 Uiso 1 1 calc R U . . .
C7 C 0.5082(3) 0.9280(3) 0.5971(5) 0.1170(17) Uani 1 1 d . U . . .
C8 C 0.5684(2) 0.6724(2) 0.5275(4) 0.0875(19) Uani 1 1 d . U . . .
C37 C 0.3029(5) 0.5784(3) 0.3772(11) 0.155(4) Uani 0.25 1 d G U P B -1
C75 C 0.3128(6) 0.5978(5) 0.3467(7) 0.155(4) Uani 0.25 1 d G U P B -1
H75 H 0.310700 0.593008 0.318982 0.186 Uiso 0.25 1 calc R U P B -1
C19 C 0.3258(6) 0.6244(4) 0.3577(5) 0.155(4) Uani 0.25 1 d G U P B -1
H19 H 0.332371 0.637416 0.337315 0.186 Uiso 0.25 1 calc R U P B -1
C77 C 0.3288(6) 0.6316(3) 0.3991(6) 0.156(3) Uani 0.25 1 d DG U P B -1
C9 C 0.3190(5) 0.6122(4) 0.4296(6) 0.156(4) Uani 0.25 1 d DG U P B -1
H9 H 0.321032 0.617050 0.457317 0.187 Uiso 0.25 1 calc R U P B -1
C73 C 0.3060(4) 0.5856(4) 0.4186(9) 0.156(4) Uani 0.25 1 d G U P B -1
H73 H 0.299361 0.572641 0.438985 0.188 Uiso 0.25 1 calc R U P B -1
C10 C 0.3322(3) 0.7162(3) 0.4296(4) 0.155(3) Uani 0.25 1 d G U P B -1
H10 H 0.316274 0.709303 0.415364 0.186 Uiso 0.25 1 calc R U P B -1
C12 C 0.3410(4) 0.69951(18) 0.4439(5) 0.156(3) Uani 0.25 1 d DG U P B -1
C14 C 0.3649(5) 0.7099(4) 0.4651(6) 0.155(3) Uani 0.25 1 d DG U P B -1
H14 H 0.370779 0.698694 0.474767 0.186 Uiso 0.25 1 calc R U P B -1
C16 C 0.3800(4) 0.7370(5) 0.4720(8) 0.155(3) Uani 0.25 1 d G U P B -1
H16 H 0.395936 0.743953 0.486187 0.186 Uiso 0.25 1 calc R U P B -1
C18 C 0.3712(5) 0.7537(2) 0.4576(10) 0.155(3) Uani 0.25 1 d DG U P B -1
C20 C 0.3473(5) 0.7434(3) 0.4364(7) 0.155(3) Uani 0.25 1 d G U P B -1
H20 H 0.341432 0.754563 0.426784 0.186 Uiso 0.25 1 calc R U P B -1
C11 C 0.4125(4) 0.8398(3) 0.4951(6) 0.146(3) Uani 1 1 d . U . . .
H11 H 0.395969 0.831694 0.482417 0.175 Uiso 1 1 calc R U . . .
C13 C 0.4734(2) 1.0702(3) 0.5911(4) 0.100(3) Uani 1 1 d . U . . .
H13A H 0.469449 1.076107 0.565854 0.150 Uiso 1 1 calc R U . . .
H13B H 0.473504 1.080992 0.613599 0.150 Uiso 1 1 calc R U . . .
H13C H 0.460125 1.052069 0.596116 0.150 Uiso 1 1 calc R U . . .
C21 C 0.4174(3) 0.9375(3) 0.6134(5) 0.142(4) Uani 1 1 d . U . . .
H21A H 0.407625 0.926253 0.636091 0.213 Uiso 1 1 calc R U . . .
H21B H 0.407352 0.930721 0.588372 0.213 Uiso 1 1 calc R U . . .
H21C H 0.420517 0.955082 0.618339 0.213 Uiso 1 1 calc R U . . .
C22 C 0.62121(18) 0.78699(17) 0.5421(3) 0.0664(14) Uani 1 1 d . U . . .
H22 H 0.619402 0.797499 0.522231 0.080 Uiso 1 1 calc R U . . .
C23 C 0.4467(4) 0.8385(3) 0.5252(6) 0.147(3) Uani 1 1 d . U . . .
H23 H 0.455519 0.829797 0.534124 0.176 Uiso 1 1 calc R U . . .
C24 C 0.4244(4) 0.8660(3) 0.5020(6) 0.146(3) Uani 1 1 d . U . . .
H24 H 0.415550 0.874601 0.492736 0.175 Uiso 1 1 calc R U . . .
C25 C 0.3873(3) 0.7808(2) 0.4763(5) 0.158(3) Uani 1 1 d D U . . .
H25 H 0.379362 0.791016 0.471712 0.190 Uiso 1 1 calc R U . B .
C26 C 0.5988(2) 0.84515(19) 0.5731(3) 0.0733(16) Uani 1 1 d . U . . .
H26 H 0.581544 0.837882 0.582698 0.088 Uiso 1 1 calc R U . . .
C27 C 0.5499(3) 0.9225(2) 0.5189(4) 0.0957(18) Uani 1 1 d . U . . .
H27 H 0.531922 0.914681 0.524618 0.115 Uiso 1 1 calc R U . . .
C28 C 0.6006(3) 1.1134(3) 0.5982(4) 0.123(3) Uani 1 1 d D U . . .
C29 C 0.33761(15) 0.65840(16) 0.41307(16) 0.156(3) Uani 0.25 1 d D U P B -1
C30 C 0.64993(17) 0.86518(16) 0.5441(3) 0.0662(15) Uani 1 1 d D U . . .
H30 H 0.666891 0.871676 0.533465 0.079 Uiso 1 1 calc R U . . .
C32 C 0.4394(3) 0.9121(3) 0.6102(5) 0.126(3) Uani 1 1 d . U . . .
H32A H 0.433968 0.904515 0.637264 0.189 Uiso 1 1 calc R U . . .
H32B H 0.456247 0.913698 0.603720 0.189 Uiso 1 1 calc R U . . .
H32C H 0.426522 0.900859 0.590241 0.189 Uiso 1 1 calc R U . . .
C34 C 0.60736(19) 0.75999(17) 0.5370(3) 0.0708(16) Uani 1 1 d . U . . .
H34 H 0.596786 0.752382 0.513839 0.085 Uiso 1 1 calc R U . . .
C36 C 0.4228(4) 0.8242(3) 0.5053(6) 0.147(3) Uani 1 1 d D U . . .
C38 C 0.6096(2) 0.74407(18) 0.5679(3) 0.0748(16) Uani 1 1 d . U . . .
C39 C 0.5794(3) 1.0887(3) 0.5804(5) 0.095(2) Uani 1 1 d . U . . .
C40 C 0.6250(2) 0.75608(17) 0.6026(3) 0.0734(16) Uani 1 1 d . U . . .
H40 H 0.626024 0.745756 0.623622 0.088 Uiso 1 1 calc R U . . .
C41 C 0.5625(2) 0.9080(2) 0.5267(4) 0.0942(18) Uani 1 1 d . U . . .
H41 H 0.553217 0.891338 0.538656 0.113 Uiso 1 1 calc R U . . .
C42 C 0.6040(2) 0.9050(2) 0.5236(3) 0.0829(16) Uani 1 1 d . U . . .
H42 H 0.621276 0.913110 0.513836 0.099 Uiso 1 1 calc R U . . .
C43 C 0.5949(2) 0.8821(2) 0.5429(3) 0.0803(16) Uani 1 1 d . U . . .
H43 H 0.577463 0.873774 0.552049 0.096 Uiso 1 1 calc R U . . .
C44 C 0.63525(18) 0.87871(17) 0.5360(3) 0.0704(15) Uani 1 1 d D U . . .
H44 H 0.642889 0.894238 0.520552 0.085 Uiso 1 1 calc R U . . .
C45 C 0.5071(2) 1.0637(2) 0.6288(3) 0.088(2) Uani 1 1 d . U . . .
H45A H 0.494566 1.045358 0.633779 0.132 Uiso 1 1 calc R U . . .
H45B H 0.506321 1.074231 0.650903 0.132 Uiso 1 1 calc R U . . .
H45C H 0.524603 1.066091 0.627176 0.132 Uiso 1 1 calc R U . . .
C46 C 0.6008(2) 1.0384(2) 0.5863(4) 0.106(3) Uani 1 1 d . U . . .
H46A H 0.597227 1.052516 0.590834 0.158 Uiso 1 1 calc R U . . .
H46B H 0.607625 1.039665 0.558811 0.158 Uiso 1 1 calc R U . . .
H46C H 0.613682 1.039553 0.605979 0.158 Uiso 1 1 calc R U . . .
C47 C 0.5752(2) 1.0117(2) 0.5913(4) 0.087(2) Uani 1 1 d . U . . .
C48 C 0.63866(19) 0.78327(17) 0.6060(3) 0.0726(16) Uani 1 1 d . U . . .
H48 H 0.648768 0.790942 0.629504 0.087 Uiso 1 1 calc R U . . .
C49 C 0.5795(2) 0.70076(19) 0.5336(4) 0.0864(18) Uani 1 1 d . U . . .
H49 H 0.574260 0.709665 0.515431 0.104 Uiso 1 1 calc R U . . .
C50 C 0.5444(2) 0.6569(2) 0.5078(4) 0.100(2) Uani 1 1 d . U . . .
H50 H 0.534789 0.664507 0.497645 0.120 Uiso 1 1 calc R U . . .
C51 C 0.5968(2) 0.71505(18) 0.5637(3) 0.0814(17) Uani 1 1 d . U . . .
H51 H 0.601038 0.705965 0.583138 0.098 Uiso 1 1 calc R U . . .
C52 C 0.65327(18) 0.82848(16) 0.5778(3) 0.0653(14) Uani 1 1 d . U . . .
C53 C 0.5614(2) 1.0100(2) 0.6317(3) 0.095(3) Uani 1 1 d . U . . .
H53A H 0.571356 1.008636 0.654172 0.142 Uiso 1 1 calc R U . . .
H53B H 0.543948 0.994724 0.631430 0.142 Uiso 1 1 calc R U . . .
H53C H 0.560015 1.025666 0.635191 0.142 Uiso 1 1 calc R U . . .
C54 C 0.4585(3) 0.9537(3) 0.6412(5) 0.148(4) Uani 1 1 d . U . . .
H54A H 0.451657 0.964055 0.653308 0.222 Uiso 1 1 calc R U . . .
H54B H 0.475897 0.965274 0.630290 0.222 Uiso 1 1 calc R U . . .
H54C H 0.459553 0.942443 0.661883 0.222 Uiso 1 1 calc R U . . .
C55 C 0.3967(3) 1.0003(3) 0.6078(4) 0.142(4) Uani 1 1 d D U . . .
C56 C 0.6101(2) 0.86859(19) 0.5511(3) 0.0731(15) Uani 1 1 d . U . . .
C57 C 0.5879(2) 0.9574(2) 0.4950(4) 0.0877(18) Uani 1 1 d . U . . .
H57 H 0.597010 0.974593 0.484767 0.105 Uiso 1 1 calc R U . . .
C58 C 0.4105(3) 0.7949(3) 0.4982(5) 0.154(3) Uani 1 1 d D U . . .
H58 H 0.418707 0.786083 0.508962 0.185 Uiso 1 1 calc R U . . .
C59 C 0.2852(2) 0.6267(3) 0.4339(3) 0.156(3) Uani 0.25 1 d DG U P B -1
H59 H 0.292779 0.619911 0.415799 0.187 Uiso 0.25 1 calc R U P B -1
C15 C 0.2992(2) 0.6532(3) 0.4450(4) 0.155(3) Uani 0.25 1 d DG U P B -1
C61 C 0.2879(4) 0.6634(3) 0.4721(7) 0.156(4) Uani 0.25 1 d G U P B -1
H61 H 0.297204 0.681132 0.479550 0.187 Uiso 0.25 1 calc R U P B -1
C31 C 0.2627(5) 0.6469(4) 0.4880(12) 0.155(4) Uani 0.25 1 d G U P B -1
H31 H 0.255198 0.653649 0.506119 0.186 Uiso 0.25 1 calc R U P B -1
C63 C 0.2488(4) 0.6203(4) 0.4769(12) 0.157(4) Uani 0.25 1 d G U P B -1
C2 C 0.2601(3) 0.6102(3) 0.4498(7) 0.156(4) Uani 0.25 1 d G U P B -1
H2 H 0.250772 0.592428 0.442370 0.187 Uiso 0.25 1 calc R U P B -1
C60 C 0.5890(2) 0.9186(2) 0.5164(3) 0.0828(16) Uani 1 1 d . U . . .
C62 C 0.4197(3) 1.0000(3) 0.5844(5) 0.105(2) Uani 1 1 d . U . . .
C64 C 0.5154(2) 0.9103(2) 0.6271(4) 0.1263(18) Uani 1 1 d D U . . .
C65 C 0.37103(19) 0.6750(3) 0.3588(2) 0.156(3) Uani 0.25 1 d G U P B -1
H65 H 0.357588 0.665479 0.339860 0.188 Uiso 0.25 1 calc R U P B -1
C33 C 0.36505(15) 0.6744(4) 0.4005(2) 0.156(3) Uani 0.25 1 d DG U P B -1
C67 C 0.3851(3) 0.6887(4) 0.4289(3) 0.156(3) Uani 0.25 1 d DG U P B -1
H67 H 0.381135 0.688316 0.456768 0.187 Uiso 0.25 1 calc R U P B -1
C17 C 0.4112(2) 0.7035(6) 0.4155(5) 0.156(4) Uani 0.25 1 d G U P B -1
H17 H 0.424674 0.713021 0.434516 0.187 Uiso 0.25 1 calc R U P B -1
C69 C 0.41722(16) 0.7041(6) 0.3739(6) 0.157(4) Uani 0.25 1 d G U P B -1
C35 C 0.3971(2) 0.6898(4) 0.3455(4) 0.157(4) Uani 0.25 1 d G U P B -1
H35 H 0.401128 0.690184 0.317608 0.188 Uiso 0.25 1 calc R U P B -1
C66 C 0.5004(2) 1.0723(2) 0.5878(3) 0.077(2) Uani 1 1 d . U . . .
C68 C 0.6013(2) 0.9436(2) 0.5005(4) 0.0887(18) Uani 1 1 d . U . . .
H68 H 0.619024 0.951505 0.493100 0.106 Uiso 1 1 calc R U . . .
C70 C 0.4419(3) 0.9382(3) 0.6094(4) 0.104(3) Uani 1 1 d . U . . .
C71 C 0.32655(18) 0.67146(16) 0.43433(19) 0.156(3) Uani 0.25 1 d D U P B -1
C72 C 0.5219(2) 1.0998(2) 0.5768(4) 0.095(3) Uani 1 1 d . U . . .
H72A H 0.538611 1.100406 0.576296 0.143 Uiso 1 1 calc R U . . .
H72B H 0.522355 1.112113 0.596928 0.143 Uiso 1 1 calc R U . . .
H72C H 0.518337 1.104457 0.549989 0.143 Uiso 1 1 calc R U . . .
C74 C 0.5807(2) 0.6594(2) 0.5407(4) 0.093(2) Uani 1 1 d . U . . .
H74 H 0.596501 0.668360 0.555495 0.112 Uiso 1 1 calc R U . . .
C76 C 0.5805(2) 0.9887(2) 0.5870(4) 0.092(2) Uani 1 1 d . U . . .
H76A H 0.590926 0.988766 0.609945 0.138 Uiso 1 1 calc R U . . .
H76B H 0.589895 0.990585 0.561718 0.138 Uiso 1 1 calc R U . . .
H76C H 0.563957 0.972321 0.586560 0.138 Uiso 1 1 calc R U . . .
C78 C 0.5696(2) 0.6323(2) 0.5321(4) 0.096(2) Uani 1 1 d . U . . .
H78 H 0.579239 0.624087 0.539464 0.115 Uiso 1 1 calc R U . . .

loop_
_atom_site_aniso_label
_atom_site_aniso_U_11
_atom_site_aniso_U_22
_atom_site_aniso_U_33
_atom_site_aniso_U_23
_atom_site_aniso_U_13
_atom_site_aniso_U_12
Ag1 0.0523(4) 0.0723(4) 0.0719(4) 0.0052(3) 0.0045(3) 0.0406(3)
Ag2 0.0425(4) 0.1455(9) 0.0932(6) 0.0305(6) 0.0092(4) 0.0360(5)
Ag3 0.095(2) 0.097(4) 0.101(3) -0.011(3) 0.026(2) 0.038(3)
Ag4 0.0863(17) 0.0433(10) 0.0683(13) 0.0068(9) 0.0141(10) 0.0344(10)
Ag5 0.0562(4) 0.0774(5) 0.0761(5) 0.0007(4) 0.0011(3) 0.0381(4)
Ag6 0.0936(6) 0.1172(7) 0.0917(6) -0.0300(5) -0.0268(4) 0.0877(6)
Ag7 0.0603(4) 0.0696(4) 0.0775(5) -0.0079(3) -0.0060(3) 0.0389(3)
S1 0.0591(12) 0.0721(14) 0.0700(13) -0.0034(11) 0.0001(10) 0.0464(11)
S2 0.0519(11) 0.0837(15) 0.0683(13) -0.0022(11) -0.0036(10) 0.0476(11)
S3 0.0610(13) 0.0760(15) 0.0653(14) 0.0111(11) 0.0104(10) 0.0371(12)
F1 0.213(5) 0.142(5) 0.165(4) 0.046(4) 0.035(4) 0.087(5)
F2 0.095(4) 0.213(7) 0.158(6) -0.042(6) 0.042(5) 0.044(5)
F3 0.143(6) 0.160(7) 0.222(8) -0.027(6) -0.053(6) 0.020(6)
F4 0.178(7) 0.129(6) 0.187(7) -0.046(5) -0.001(6) -0.007(5)
F5 0.188(5) 0.106(3) 0.186(5) 0.009(3) -0.013(4) 0.087(3)
F6 0.208(7) 0.099(5) 0.196(7) 0.012(5) -0.088(6) -0.010(5)
F7 0.141(6) 0.211(7) 0.223(7) -0.065(6) 0.026(5) 0.109(5)
F8 0.163(3) 0.143(4) 0.183(5) 0.007(4) -0.045(3) 0.082(4)
F9 0.077(4) 0.251(7) 0.199(7) -0.085(6) 0.014(5) 0.072(5)
O1 0.055(4) 0.062(4) 0.115(6) -0.008(4) 0.006(4) 0.031(3)
O2 0.154(7) 0.097(5) 0.158(6) -0.006(4) -0.037(6) 0.068(5)
O3 0.069(4) 0.085(5) 0.103(6) -0.005(4) 0.019(4) 0.025(4)
O4 0.131(7) 0.129(7) 0.128(5) 0.004(4) 0.007(5) 0.096(6)
O5 0.069(4) 0.068(4) 0.152(7) 0.019(5) -0.004(5) 0.029(4)
O6 0.080(5) 0.121(6) 0.102(6) -0.020(5) 0.013(4) 0.055(5)
N1 0.097(4) 0.061(3) 0.124(4) -0.019(3) -0.021(4) 0.032(3)
N2 0.099(3) 0.096(3) 0.118(3) -0.010(3) -0.010(3) 0.076(3)
N3 0.142(4) 0.105(4) 0.153(4) 0.002(4) -0.008(4) 0.057(3)
C1 0.081(3) 0.058(3) 0.077(3) -0.009(2) -0.018(3) 0.049(2)
C3 0.149(4) 0.104(4) 0.162(4) -0.001(4) -0.009(4) 0.058(3)
C4 0.080(3) 0.058(3) 0.076(3) -0.009(2) -0.018(3) 0.046(2)
C5 0.100(4) 0.066(3) 0.122(4) -0.020(3) -0.028(4) 0.028(3)
C6 0.084(3) 0.061(3) 0.079(3) -0.011(2) -0.011(3) 0.049(2)
C7 0.123(3) 0.106(3) 0.137(3) 0.006(2) -0.004(3) 0.069(3)
C8 0.093(3) 0.059(3) 0.110(3) -0.016(3) -0.025(3) 0.037(3)
C37 0.154(6) 0.106(5) 0.176(6) -0.014(5) -0.012(6) 0.044(5)
C75 0.155(6) 0.105(5) 0.175(6) -0.014(5) -0.011(5) 0.044(5)
C19 0.155(5) 0.106(5) 0.176(5) -0.014(5) -0.012(5) 0.043(5)
C77 0.155(5) 0.106(5) 0.176(5) -0.014(5) -0.012(5) 0.043(4)
C9 0.155(5) 0.106(5) 0.176(5) -0.014(5) -0.012(5) 0.043(5)
C73 0.156(6) 0.107(5) 0.176(6) -0.012(5) -0.011(5) 0.043(5)
C10 0.155(5) 0.106(5) 0.176(5) -0.013(5) -0.012(5) 0.044(4)
C12 0.156(5) 0.107(5) 0.176(5) -0.013(4) -0.012(5) 0.043(4)
C14 0.156(5) 0.106(5) 0.176(5) -0.013(4) -0.012(5) 0.044(4)
C16 0.156(5) 0.105(4) 0.175(5) -0.012(4) -0.013(5) 0.045(4)
C18 0.157(5) 0.106(4) 0.175(5) -0.011(4) -0.013(5) 0.045(4)
C20 0.156(5) 0.106(5) 0.175(5) -0.012(5) -0.013(5) 0.044(4)
C11 0.155(5) 0.102(4) 0.168(5) -0.003(4) -0.017(4) 0.055(4)
C13 0.082(5) 0.135(6) 0.115(6) -0.035(5) 0.000(5) 0.078(5)
C21 0.110(6) 0.164(7) 0.151(7) 0.021(6) 0.037(6) 0.068(6)
C22 0.081(3) 0.057(2) 0.080(3) -0.009(2) -0.017(2) 0.049(2)
C23 0.155(5) 0.100(4) 0.170(5) -0.004(4) -0.016(4) 0.053(4)
C24 0.151(5) 0.102(4) 0.167(5) -0.002(4) -0.013(4) 0.050(4)
C25 0.160(5) 0.107(4) 0.176(5) -0.008(4) -0.017(4) 0.044(4)
C26 0.084(3) 0.069(3) 0.083(3) -0.010(3) -0.009(3) 0.050(2)
C27 0.105(3) 0.093(3) 0.120(3) -0.010(3) -0.008(3) 0.073(3)
C28 0.103(6) 0.097(6) 0.145(6) -0.012(6) -0.021(6) 0.032(5)
C29 0.155(5) 0.107(5) 0.176(5) -0.013(5) -0.012(5) 0.043(4)
C30 0.080(3) 0.063(3) 0.077(3) -0.010(3) -0.015(3) 0.052(2)
C32 0.135(6) 0.112(6) 0.134(6) 0.020(5) 0.029(6) 0.063(5)
C34 0.081(3) 0.058(3) 0.084(3) -0.010(3) -0.017(3) 0.042(2)
C36 0.155(5) 0.101(4) 0.170(5) -0.004(4) -0.017(4) 0.053(4)
C38 0.085(3) 0.054(3) 0.091(3) -0.010(3) -0.020(3) 0.039(2)
C39 0.089(4) 0.092(4) 0.123(5) -0.011(4) -0.015(4) 0.060(3)
C40 0.086(3) 0.056(3) 0.084(3) -0.006(3) -0.020(3) 0.040(2)
C41 0.105(3) 0.090(3) 0.114(3) -0.008(3) -0.009(3) 0.068(3)
C42 0.091(3) 0.082(3) 0.100(3) -0.010(3) -0.007(3) 0.062(2)
C43 0.090(3) 0.078(3) 0.094(3) -0.012(3) -0.010(3) 0.058(2)
C44 0.085(3) 0.066(3) 0.081(3) -0.007(3) -0.015(3) 0.054(2)
C45 0.097(5) 0.089(5) 0.099(6) -0.008(5) 0.002(5) 0.062(4)
C46 0.073(5) 0.110(6) 0.138(7) -0.005(6) -0.034(5) 0.049(5)
C47 0.086(4) 0.099(4) 0.106(4) -0.005(4) -0.023(4) 0.069(3)
C48 0.084(3) 0.058(3) 0.082(3) -0.005(3) -0.021(3) 0.040(2)
C49 0.091(3) 0.060(3) 0.106(3) -0.013(3) -0.023(3) 0.037(3)
C50 0.099(4) 0.067(3) 0.123(4) -0.016(3) -0.029(3) 0.033(3)
C51 0.089(3) 0.057(3) 0.100(3) -0.009(3) -0.020(3) 0.038(2)
C52 0.081(3) 0.056(3) 0.075(3) -0.007(2) -0.016(3) 0.047(2)
C53 0.107(6) 0.105(6) 0.091(6) -0.003(5) -0.012(5) 0.067(5)
C54 0.151(7) 0.142(7) 0.132(7) 0.026(7) 0.019(7) 0.059(6)
C55 0.093(6) 0.167(7) 0.156(7) -0.036(7) 0.010(6) 0.058(6)
C56 0.086(3) 0.071(3) 0.086(3) -0.010(3) -0.010(3) 0.058(2)
C57 0.093(3) 0.090(3) 0.112(4) -0.013(3) -0.012(3) 0.069(3)
C58 0.158(5) 0.106(4) 0.172(5) -0.007(4) -0.014(4) 0.047(4)
C59 0.155(5) 0.107(5) 0.176(5) -0.013(5) -0.012(5) 0.043(5)
C15 0.155(5) 0.106(5) 0.176(5) -0.013(5) -0.012(5) 0.043(4)
C61 0.155(5) 0.107(5) 0.176(5) -0.013(5) -0.012(5) 0.043(5)
C31 0.154(6) 0.106(5) 0.175(6) -0.014(5) -0.012(6) 0.043(5)
C63 0.155(6) 0.108(6) 0.176(6) -0.013(6) -0.012(6) 0.042(5)
C2 0.155(6) 0.107(5) 0.176(6) -0.013(5) -0.012(5) 0.043(5)
C60 0.093(3) 0.083(3) 0.104(3) -0.010(3) -0.010(3) 0.068(3)
C62 0.086(4) 0.127(5) 0.125(5) -0.018(4) 0.015(4) 0.070(4)
C64 0.138(3) 0.106(3) 0.144(4) 0.013(3) -0.008(3) 0.068(3)
C65 0.156(5) 0.107(5) 0.176(5) -0.013(5) -0.012(5) 0.043(4)
C33 0.155(5) 0.107(5) 0.176(5) -0.013(5) -0.012(5) 0.043(4)
C67 0.155(5) 0.107(5) 0.176(5) -0.013(5) -0.012(5) 0.043(4)
C17 0.155(5) 0.106(5) 0.175(6) -0.014(5) -0.012(5) 0.043(5)
C69 0.156(6) 0.108(5) 0.176(6) -0.013(5) -0.012(5) 0.042(5)
C35 0.156(6) 0.108(5) 0.176(6) -0.014(5) -0.012(5) 0.043(5)
C66 0.076(4) 0.091(5) 0.091(5) -0.016(4) -0.004(4) 0.060(4)
C68 0.094(3) 0.089(3) 0.111(4) -0.011(3) -0.009(3) 0.067(3)
C70 0.111(5) 0.108(5) 0.113(5) 0.011(4) 0.016(4) 0.069(4)
C71 0.155(5) 0.107(5) 0.176(5) -0.013(5) -0.012(5) 0.043(4)
C72 0.107(6) 0.075(5) 0.112(6) -0.013(5) 0.003(5) 0.052(4)
C74 0.095(4) 0.058(3) 0.122(4) -0.011(3) -0.027(3) 0.035(3)
C76 0.096(4) 0.101(4) 0.113(5) -0.006(4) -0.020(4) 0.076(4)
C78 0.097(4) 0.060(3) 0.126(4) -0.015(3) -0.023(4) 0.036(3)

loop_
_atom_type_symbol
_atom_type_description
_atom_type_scat_dispersion_real
_atom_type_scat_dispersion_imag
_atom_type_scat_source
C C 0.0033 0.0016 'International Tables Vol C Tables 4.2.6.8 and 6.1.1.4'
H H 0.0000 0.0000 'International Tables Vol C Tables 4.2.6.8 and 6.1.1.4'
Ag Ag -0.8971 1.1015 'International Tables Vol C Tables 4.2.6.8 and 6.1.1.4'
F F 0.0171 0.0103 'International Tables Vol C Tables 4.2.6.8 and 6.1.1.4'
N N 0.0061 0.0033 'International Tables Vol C Tables 4.2.6.8 and 6.1.1.4'
O O 0.0106 0.0060 'International Tables Vol C Tables 4.2.6.8 and 6.1.1.4'
S S 0.1246 0.1234 'International Tables Vol C Tables 4.2.6.8 and 6.1.1.4'

loop_
_geom_angle_atom_site_label_1
_geom_angle_atom_site_label_2
_geom_angle_atom_site_label_3
_geom_angle
_geom_angle_site_symmetry_1
_geom_angle_site_symmetry_3
_geom_angle_publ_flag
Ag2 Ag1 Ag3 70.17(15) . 19_676 ?
Ag5 Ag1 Ag2 134.08(3) . . ?
Ag5 Ag1 Ag3 92.77(16) . 19_676 ?
Ag7 Ag1 Ag2 96.89(3) . . ?
Ag7 Ag1 Ag3 127.49(15) . 19_676 ?
Ag7 Ag1 Ag5 59.54(2) . . ?
S1 Ag1 Ag2 119.88(6) . . ?
S1 Ag1 Ag3 50.62(16) . 19_676 ?
S1 Ag1 Ag5 51.71(6) . . ?
S1 Ag1 Ag7 109.80(6) . . ?
S1 Ag1 O5 105.15(18) . . ?
S2 Ag1 Ag2 52.41(6) . . ?
S2 Ag1 Ag3 118.58(15) . 19_676 ?
S2 Ag1 Ag5 110.77(6) . . ?
S2 Ag1 Ag7 52.25(6) . . ?
S2 Ag1 S1 151.63(8) . . ?
S2 Ag1 O5 102.74(18) . . ?
O5 Ag1 Ag2 94.0(2) . . ?
O5 Ag1 Ag3 100.9(2) . 19_676 ?
O5 Ag1 Ag5 131.6(2) . . ?
O5 Ag1 Ag7 131.27(18) . . ?
Ag1 Ag2 Ag5 91.67(3) . 19_676 ?
S2 Ag2 Ag1 50.57(5) . . ?
S2 Ag2 Ag5 81.93(6) . 19_676 ?
S3 Ag2 Ag1 87.01(6) 19_676 . ?
S3 Ag2 Ag5 47.79(6) 19_676 19_676 ?
S3 Ag2 S2 114.64(8) 19_676 . ?
N1 Ag2 Ag1 134.1(3) 20_566 . ?
N1 Ag2 Ag5 134.2(3) 20_566 19_676 ?
N1 Ag2 S2 124.8(3) 20_566 . ?
N1 Ag2 S3 120.4(3) 20_566 19_676 ?
Ag7 Ag3 Ag1 94.97(15) . 19_676 ?
S1 Ag3 Ag1 50.59(12) 19_676 19_676 ?
S1 Ag3 Ag7 89.0(2) 19_676 . ?
S1 Ag3 N3 118.4(4) 19_676 . ?
S3 Ag3 Ag1 87.76(15) . 19_676 ?
S3 Ag3 Ag7 52.61(16) . . ?
S3 Ag3 S1 122.5(2) . 19_676 ?
S3 Ag3 N3 118.6(5) . . ?
N3 Ag3 Ag1 128.1(5) . 19_676 ?
N3 Ag3 Ag7 136.9(4) . . ?
S1 Ag4 Ag7 84.47(18) 19_676 . ?
S1 Ag4 S3 109.92(16) 19_676 . ?
S3 Ag4 Ag7 50.12(12) . . ?
O4 Ag4 Ag7 69.6(3) . . ?
O4 Ag4 S1 106.4(4) . 19_676 ?
O4 Ag4 S3 102.9(3) . . ?
N3 Ag4 Ag7 147.7(4) . . ?
N3 Ag4 S1 123.4(5) . 19_676 ?
N3 Ag4 S3 121.0(5) . . ?
N3 Ag4 O4 85.6(5) . . ?
Ag1 Ag5 Ag2 134.05(3) . 19_676 ?
Ag6 Ag5 Ag1 98.18(3) 19_676 . ?
Ag6 Ag5 Ag2 72.71(3) 19_676 19_676 ?
Ag6 Ag5 Ag7 132.48(3) 19_676 . ?
Ag7 Ag5 Ag1 59.49(2) . . ?
Ag7 Ag5 Ag2 93.13(3) . 19_676 ?
S1 Ag5 Ag1 51.36(5) . . ?
S1 Ag5 Ag2 124.47(6) . 19_676 ?
S1 Ag5 Ag6 54.39(6) . 19_676 ?
S1 Ag5 Ag7 109.40(5) . . ?
S3 Ag5 Ag1 110.96(6) . . ?
S3 Ag5 Ag2 49.03(6) . 19_676 ?
S3 Ag5 Ag6 119.93(6) . 19_676 ?
S3 Ag5 Ag7 52.12(6) . . ?
S3 Ag5 S1 153.01(8) . . ?
O6 Ag5 Ag1 134.6(2) . . ?
O6 Ag5 Ag2 90.8(2) . 19_676 ?
O6 Ag5 Ag6 87.8(2) . 19_676 ?
O6 Ag5 Ag7 138.6(2) . . ?
O6 Ag5 S1 101.9(2) . . ?
O6 Ag5 S3 104.3(2) . . ?
Ag5 Ag6 Ag7 93.03(3) 19_676 . ?
S1 Ag6 Ag5 52.61(6) 19_676 19_676 ?
S1 Ag6 Ag7 85.35(5) 19_676 . ?
S2 Ag6 Ag5 89.20(6) . 19_676 ?
S2 Ag6 Ag7 50.67(5) . . ?
S2 Ag6 S1 121.78(7) . 19_676 ?
N2 Ag6 Ag5 138.5(3) . 19_676 ?
N2 Ag6 Ag7 127.6(3) . . ?
N2 Ag6 S1 115.2(3) . 19_676 ?
N2 Ag6 S2 121.6(3) . . ?
Ag1 Ag7 Ag4 143.98(10) . . ?
Ag1 Ag7 Ag5 60.97(2) . . ?
Ag1 Ag7 Ag6 96.25(3) . . ?
Ag3 Ag7 Ag1 137.52(11) . . ?
Ag3 Ag7 Ag5 96.84(13) . . ?
Ag3 Ag7 Ag6 73.27(16) . . ?
Ag4 Ag7 Ag6 72.06(14) . . ?
Ag5 Ag7 Ag4 102.63(12) . . ?
Ag5 Ag7 Ag6 134.44(3) . . ?
S2 Ag7 Ag1 51.99(5) . . ?
S2 Ag7 Ag3 123.88(17) . . ?
S2 Ag7 Ag4 123.74(15) . . ?
S2 Ag7 Ag5 111.92(6) . . ?
S2 Ag7 Ag6 51.93(6) . . ?
S3 Ag7 Ag1 112.50(6) . . ?
S3 Ag7 Ag3 51.89(16) . . ?
S3 Ag7 Ag4 55.41(15) . . ?
S3 Ag7 Ag5 52.19(6) . . ?
S3 Ag7 Ag6 122.88(6) . . ?
S3 Ag7 S2 156.06(8) . . ?
O2 Ag7 Ag1 130.7(2) . . ?
O2 Ag7 Ag3 91.4(3) . . ?
O2 Ag7 Ag4 84.7(3) . . ?
O2 Ag7 Ag5 131.9(3) . . ?
O2 Ag7 Ag6 93.3(3) . . ?
O2 Ag7 S2 101.8(3) . . ?
O2 Ag7 S3 101.9(3) . . ?
Ag1 S1 Ag3 78.80(16) . 19_676 ?
Ag1 S1 Ag4 86.40(15) . 19_676 ?
Ag1 S1 Ag5 76.93(7) . . ?
Ag1 S1 Ag6 132.53(10) . 19_676 ?
Ag3 S1 Ag5 130.66(17) 19_676 . ?
Ag5 S1 Ag4 136.16(16) . 19_676 ?
Ag5 S1 Ag6 73.00(7) . 19_676 ?
Ag6 S1 Ag4 90.58(18) 19_676 19_676 ?
C66 S1 Ag1 109.6(3) . . ?
C66 S1 Ag3 116.9(4) . 19_676 ?
C66 S1 Ag4 112.2(4) . 19_676 ?
C66 S1 Ag5 111.5(4) . . ?
C66 S1 Ag6 115.2(3) . 19_676 ?
Ag1 S2 Ag2 77.02(7) . . ?
Ag1 S2 Ag6 133.75(9) . . ?
Ag1 S2 Ag7 75.77(6) . . ?
Ag6 S2 Ag2 95.84(8) . . ?
Ag7 S2 Ag2 133.53(9) . . ?
Ag7 S2 Ag6 77.40(7) . . ?
C47 S2 Ag1 109.9(3) . . ?
C47 S2 Ag2 114.6(4) . . ?
C47 S2 Ag6 114.4(3) . . ?
C47 S2 Ag7 109.8(4) . . ?
Ag2 S3 Ag4 98.22(17) 19_676 . ?
Ag3 S3 Ag2 92.4(2) . 19_676 ?
Ag3 S3 Ag5 133.53(19) . . ?
Ag3 S3 Ag7 75.5(2) . . ?
Ag5 S3 Ag2 83.19(8) . 19_676 ?
Ag5 S3 Ag4 138.34(17) . . ?
Ag7 S3 Ag2 135.13(10) . 19_676 ?
Ag7 S3 Ag4 74.47(18) . . ?
Ag7 S3 Ag5 75.69(7) . . ?
C70 S3 Ag2 114.3(4) . 19_676 ?
C70 S3 Ag3 115.7(4) . . ?
C70 S3 Ag4 109.1(4) . . ?
C70 S3 Ag5 108.0(4) . . ?
C70 S3 Ag7 109.8(5) . . ?
C7 O2 Ag7 109.2(10) . . ?
C7 O4 Ag4 131.5(10) . . ?
C39 O5 Ag1 101.7(9) . . ?
C62 O6 Ag5 105.3(7) . . ?
C5 N1 Ag2 126.2(8) . 21_656 ?
C5 N1 C78 114.1(10) . . ?
C78 N1 Ag2 119.6(8) . 21_656 ?
C27 N2 Ag6 121.3(8) . . ?
C27 N2 C57 118.3(9) . . ?
C57 N2 Ag6 120.1(7) . . ?
C3 N3 Ag3 126.3(11) . . ?
C3 N3 Ag4 120.0(11) . . ?
C24 N3 Ag3 120.5(12) . . ?
C24 N3 Ag4 127.0(12) . . ?
C24 N3 C3 111.0(15) . . ?
C6 C1 C30 118.5(7) . . ?
C6 C1 C52 122.4(9) . . ?
C30 C1 C52 119.1(8) . . ?
N3 C3 H3 117.8 . . ?
C23 C3 N3 124.4(17) . . ?
C23 C3 H3 117.8 . . ?
C22 C4 C52 119.7(8) . . ?
C48 C4 C22 116.7(8) . . ?
C48 C4 C52 123.5(8) . . ?
N1 C5 H5 116.4 . . ?
N1 C5 C50 127.1(12) . . ?
C50 C5 H5 116.4 . . ?
C1 C6 H6 118.7 . . ?
C1 C6 C26 122.7(9) . . ?
C26 C6 H6 118.7 . . ?
O2 C7 C64 111.2(14) . . ?
O4 C7 O2 133.7(16) . . ?
O4 C7 C64 115.0(14) . . ?
C50 C8 C49 122.2(10) . . ?
C74 C8 C49 122.4(10) . . ?
C74 C8 C50 115.5(10) . . ?
C75 C37 C73 120.0 . . ?
C37 C75 H75 120.0 . . ?
C19 C75 C37 120.0 . . ?
C19 C75 H75 120.0 . . ?
C75 C19 H19 120.0 . . ?
C75 C19 C77 120.0 . . ?
C77 C19 H19 120.0 . . ?
C19 C77 C29 123.2(13) . . ?
C9 C77 C19 120.0 . . ?
C9 C77 C29 115.8(15) . . ?
C77 C9 H9 120.0 . . ?
C77 C9 C73 120.0 . . ?
C73 C9 H9 120.0 . . ?
C37 C73 H73 120.0 . . ?
C9 C73 C37 120.0 . . ?
C9 C73 H73 120.0 . . ?
C12 C10 H10 120.0 . . ?
C12 C10 C20 120.0 . . ?
C20 C10 H10 120.0 . . ?
C10 C12 C14 120.0 . . ?
C10 C12 C71 120.6(13) . . ?
C14 C12 C71 119.3(14) . . ?
C12 C14 H14 120.0 . . ?
C16 C14 C12 120.0 . . ?
C16 C14 H14 120.0 . . ?
C14 C16 H16 120.0 . . ?
C14 C16 C18 120.0 . . ?
C18 C16 H16 120.0 . . ?
C16 C18 C20 120.0 . . ?
C16 C18 C25 110.3(18) . . ?
C20 C18 C25 128.4(19) . . ?
C10 C20 H20 120.0 . . ?
C18 C20 C10 120.0 . . ?
C18 C20 H20 120.0 . . ?
C24 C11 H11 117.6 . . ?
C24 C11 C36 124.8(18) . . ?
C36 C11 H11 117.6 . . ?
H13A C13 H13B 109.5 . . ?
H13A C13 H13C 109.5 . . ?
H13B C13 H13C 109.5 . . ?
C66 C13 H13A 109.5 . . ?
C66 C13 H13B 109.5 . . ?
C66 C13 H13C 109.5 . . ?
H21A C21 H21B 109.5 . . ?
H21A C21 H21C 109.5 . . ?
H21B C21 H21C 109.5 . . ?
C70 C21 H21A 109.5 . . ?
C70 C21 H21B 109.5 . . ?
C70 C21 H21C 109.5 . . ?
C4 C22 H22 118.4 . . ?
C34 C22 C4 123.1(8) . . ?
C34 C22 H22 118.4 . . ?
C3 C23 H23 119.1 . . ?
C3 C23 C36 121.8(17) . . ?
C36 C23 H23 119.1 . . ?
N3 C24 C11 126.6(19) . . ?
N3 C24 H24 116.7 . . ?
C11 C24 H24 116.7 . . ?
C18 C25 H25 110.8 . . ?
C58 C25 C18 138.3(18) . . ?
C58 C25 H25 110.8 . . ?
C6 C26 H26 119.6 . . ?
C6 C26 C56 120.7(10) . . ?
C56 C26 H26 119.6 . . ?
N2 C27 H27 118.4 . . ?
N2 C27 C41 123.2(12) . . ?
C41 C27 H27 118.4 . . ?
F3 C28 C39 114.4(11) . . ?
F4 C28 F3 92.5(11) . . ?
F4 C28 C39 119.1(12) . . ?
F6 C28 F3 100.4(12) . . ?
F6 C28 F4 108.5(12) . . ?
F6 C28 C39 117.7(12) . . ?
C33 C29 C77 106.8(15) . . ?
C71 C29 C77 136.7(14) . . ?
C71 C29 C33 116.5(10) . . ?
C1 C30 H30 120.6 . . ?
C1 C30 C44 118.8(8) . . ?
C44 C30 H30 120.6 . . ?
H32A C32 H32B 109.5 . . ?
H32A C32 H32C 109.5 . . ?
H32B C32 H32C 109.5 . . ?
C70 C32 H32A 109.5 . . ?
C70 C32 H32B 109.5 . . ?
C70 C32 H32C 109.5 . . ?
C22 C34 H34 120.9 . . ?
C22 C34 C38 118.2(9) . . ?
C38 C34 H34 120.9 . . ?
C11 C36 C23 111.3(14) . . ?
C11 C36 C58 127.1(17) . . ?
C23 C36 C58 121.6(15) . . ?
C34 C38 C51 122.0(9) . . ?
C40 C38 C34 119.3(8) . . ?
C40 C38 C51 118.7(9) . . ?
O3 C39 O5 130.9(13) . . ?
O3 C39 C28 113.9(13) . . ?
O5 C39 C28 115.2(13) . . ?
C38 C40 H40 120.0 . . ?
C48 C40 C38 120.0(9) . . ?
C48 C40 H40 120.0 . . ?
C27 C41 H41 120.1 . . ?
C60 C41 C27 119.8(12) . . ?
C60 C41 H41 120.1 . . ?
C43 C42 H42 117.3 . . ?
C43 C42 C60 125.4(11) . . ?
C60 C42 H42 117.3 . . ?
C42 C43 H43 117.2 . . ?
C42 C43 C56 125.6(11) . . ?
C56 C43 H43 117.2 . . ?
C30 C44 H44 120.1 . . ?
C56 C44 C30 119.8(9) . . ?
C56 C44 H44 120.1 . . ?
H45A C45 H45B 109.5 . . ?
H45A C45 H45C 109.5 . . ?
H45B C45 H45C 109.5 . . ?
C66 C45 H45A 109.5 . . ?
C66 C45 H45B 109.5 . . ?
C66 C45 H45C 109.5 . . ?
H46A C46 H46B 109.5 . . ?
H46A C46 H46C 109.5 . . ?
H46B C46 H46C 109.5 . . ?
C47 C46 H46A 109.5 . . ?
C47 C46 H46B 109.5 . . ?
C47 C46 H46C 109.5 . . ?
C46 C47 S2 107.2(8) . . ?
C53 C47 S2 109.1(7) . . ?
C53 C47 C46 112.0(10) . . ?
C53 C47 C76 110.9(10) . . ?
C76 C47 S2 106.3(8) . . ?
C76 C47 C46 111.0(9) . . ?
C4 C48 C40 122.5(9) . . ?
C4 C48 H48 118.8 . . ?
C40 C48 H48 118.8 . . ?
C8 C49 H49 117.7 . . ?
C51 C49 C8 124.6(10) . . ?
C51 C49 H49 117.7 . . ?
C5 C50 C8 119.5(12) . . ?
C5 C50 H50 120.3 . . ?
C8 C50 H50 120.3 . . ?
C38 C51 H51 117.8 . . ?
C49 C51 C38 124.4(10) . . ?
C49 C51 H51 117.8 . . ?
C4 C52 C1 114.9(8) . . ?
C52 C52 C1 123.7(5) 18_655 . ?
C52 C52 C4 121.4(5) 18_655 . ?
C47 C53 H53A 109.5 . . ?
C47 C53 H53B 109.5 . . ?
C47 C53 H53C 109.5 . . ?
H53A C53 H53B 109.5 . . ?
H53A C53 H53C 109.5 . . ?
H53B C53 H53C 109.5 . . ?
H54A C54 H54B 109.5 . . ?
H54A C54 H54C 109.5 . . ?
H54B C54 H54C 109.5 . . ?
C70 C54 H54A 109.5 . . ?
C70 C54 H54B 109.5 . . ?
C70 C54 H54C 109.5 . . ?
F2 C55 F7 102.4(12) . . ?
F2 C55 C62 116.8(12) . . ?
F7 C55 C62 107.5(11) . . ?
F9 C55 F2 109.6(12) . . ?
F9 C55 F7 107.5(12) . . ?
F9 C55 C62 112.2(12) . . ?
C26 C56 C43 120.3(10) . . ?
C44 C56 C26 119.3(8) . . ?
C44 C56 C43 120.3(9) . . ?
N2 C57 H57 119.5 . . ?
N2 C57 C68 121.1(11) . . ?
C68 C57 H57 119.5 . . ?
C25 C58 C36 121.8(14) . . ?
C25 C58 H58 119.1 . . ?
C36 C58 H58 119.1 . . ?
C15 C59 H59 120.0 . . ?
C15 C59 C2 120.0 . . ?
C2 C59 H59 120.0 . . ?
C59 C15 C61 120.0 . . ?
C59 C15 C71 124.7(11) . . ?
C61 C15 C71 114.9(11) . . ?
C15 C61 H61 120.0 . . ?
C15 C61 C31 120.0 . . ?
C31 C61 H61 120.0 . . ?
C61 C31 H31 120.0 . . ?
C61 C31 C63 120.0 . . ?
C63 C31 H31 120.0 . . ?
C2 C63 C31 120.0 . . ?
C59 C2 H2 120.0 . . ?
C63 C2 C59 120.0 . . ?
C63 C2 H2 120.0 . . ?
C41 C60 C42 123.7(10) . . ?
C68 C60 C41 115.8(9) . . ?
C68 C60 C42 120.4(10) . . ?
O1 C62 O6 130.7(11) . . ?
O1 C62 C55 118.0(12) . . ?
O6 C62 C55 111.3(12) . . ?
F1 C64 F5 112.2(12) . . ?
F1 C64 F8 100.4(11) . . ?
F1 C64 C7 108.9(12) . . ?
F5 C64 F8 109.1(11) . . ?
F5 C64 C7 113.0(11) . . ?
F8 C64 C7 112.7(11) . . ?
C33 C65 H65 120.0 . . ?
C33 C65 C35 120.0 . . ?
C35 C65 H65 120.0 . . ?
C65 C33 C29 118.0(8) . . ?
C67 C33 C29 121.9(8) . . ?
C67 C33 C65 120.0 . . ?
C33 C67 H67 120.0 . . ?
C33 C67 C17 120.0 . . ?
C17 C67 H67 120.0 . . ?
C67 C17 H17 120.0 . . ?
C69 C17 C67 120.0 . . ?
C69 C17 H17 120.0 . . ?
C35 C69 C17 120.0 . . ?
C65 C35 H35 120.0 . . ?
C69 C35 C65 120.0 . . ?
C69 C35 H35 120.0 . . ?
C13 C66 S1 109.3(7) . . ?
C13 C66 C45 109.6(9) . . ?
C45 C66 S1 108.3(6) . . ?
C72 C66 S1 107.2(7) . . ?
C72 C66 C13 112.4(9) . . ?
C72 C66 C45 109.9(9) . . ?
C57 C68 H68 119.1 . . ?
C60 C68 C57 121.7(11) . . ?
C60 C68 H68 119.1 . . ?
C21 C70 S3 108.6(11) . . ?
C21 C70 C32 113.6(14) . . ?
C32 C70 S3 108.9(10) . . ?
C54 C70 S3 107.4(11) . . ?
C54 C70 C21 108.6(14) . . ?
C54 C70 C32 109.6(14) . . ?
C29 C71 C12 123.5(12) . . ?
C29 C71 C15 110.9(10) . . ?
C15 C71 C12 125.6(12) . . ?
C66 C72 H72A 109.5 . . ?
C66 C72 H72B 109.5 . . ?
C66 C72 H72C 109.5 . . ?
H72A C72 H72B 109.5 . . ?
H72A C72 H72C 109.5 . . ?
H72B C72 H72C 109.5 . . ?
C8 C74 H74 120.2 . . ?
C8 C74 C78 119.6(11) . . ?
C78 C74 H74 120.2 . . ?
C47 C76 H76A 109.5 . . ?
C47 C76 H76B 109.5 . . ?
C47 C76 H76C 109.5 . . ?
H76A C76 H76B 109.5 . . ?
H76A C76 H76C 109.5 . . ?
H76B C76 H76C 109.5 . . ?
N1 C78 C74 124.0(11) . . ?
N1 C78 H78 118.0 . . ?
C74 C78 H78 118.0 . . ?

loop_
_geom_bond_atom_site_label_1
_geom_bond_atom_site_label_2
_geom_bond_distance
_geom_bond_site_symmetry_2
_geom_bond_publ_flag
Ag1 Ag2 3.1026(10) . ?
Ag1 Ag3 3.127(6) 19_676 ?
Ag1 Ag5 3.0710(10) . ?
Ag1 Ag7 3.0258(10) . ?
Ag1 S1 2.462(2) . ?
Ag1 S2 2.459(2) . ?
Ag1 O5 2.475(8) . ?
Ag2 Ag5 3.3092(12) 19_676 ?
Ag2 S2 2.523(3) . ?
Ag2 S3 2.516(2) 19_676 ?
Ag2 N1 2.233(9) 20_566 ?
Ag3 Ag7 3.005(8) . ?
Ag3 S1 2.463(8) 19_676 ?
Ag3 S3 2.442(8) . ?
Ag3 N3 2.523(14) . ?
Ag4 Ag7 3.096(7) . ?
Ag4 S1 2.607(7) 19_676 ?
Ag4 S3 2.646(7) . ?
Ag4 O4 2.438(11) . ?
Ag4 N3 2.254(14) . ?
Ag5 Ag6 2.9784(11) 19_676 ?
Ag5 Ag7 3.0274(10) . ?
Ag5 S1 2.475(2) . ?
Ag5 S3 2.468(3) . ?
Ag5 O6 2.444(7) . ?
Ag6 Ag7 3.1140(11) . ?
Ag6 S1 2.532(2) 19_676 ?
Ag6 S2 2.512(2) . ?
Ag6 N2 2.258(8) . ?
Ag7 S2 2.468(2) . ?
Ag7 S3 2.466(2) . ?
Ag7 O2 2.435(9) . ?
S1 C66 1.884(10) . ?
S2 C47 1.889(10) . ?
S3 C70 1.884(13) . ?
F1 C64 1.283(10) . ?
F2 C55 1.315(10) . ?
F3 C28 1.295(11) . ?
F4 C28 1.266(10) . ?
F5 C64 1.284(10) . ?
F6 C28 1.246(10) . ?
F7 C55 1.320(11) . ?
F8 C64 1.300(10) . ?
F9 C55 1.283(10) . ?
O1 C62 1.180(15) . ?
O2 C7 1.246(17) . ?
O3 C39 1.192(15) . ?
O4 C7 1.130(16) . ?
O5 C39 1.212(16) . ?
O6 C62 1.301(16) . ?
N1 C5 1.271(14) . ?
N1 C78 1.329(14) . ?
N2 C27 1.296(14) . ?
N2 C57 1.344(14) . ?
N3 C3 1.423(19) . ?
N3 C24 1.254(19) . ?
C1 C6 1.345(13) . ?
C1 C30 1.413(13) . ?
C1 C52 1.481(11) . ?
C3 H3 0.9300 . ?
C3 C23 1.34(2) . ?
C4 C22 1.401(12) . ?
C4 C48 1.372(12) . ?
C4 C52 1.468(12) . ?
C5 H5 0.9300 . ?
C5 C50 1.363(15) . ?
C6 H6 0.9300 . ?
C6 C26 1.379(12) . ?
C7 C64 1.62(2) . ?
C8 C49 1.457(13) . ?
C8 C50 1.386(15) . ?
C8 C74 1.349(14) . ?
C37 C75 1.3900 . ?
C37 C73 1.3900 . ?
C75 H75 0.9300 . ?
C75 C19 1.3900 . ?
C19 H19 0.9300 . ?
C19 C77 1.3900 . ?
C77 C9 1.3900 . ?
C77 C29 1.4503(10) . ?
C9 H9 0.9300 . ?
C9 C73 1.3900 . ?
C73 H73 0.9300 . ?
C10 H10 0.9300 . ?
C10 C12 1.3900 . ?
C10 C20 1.3900 . ?
C12 C14 1.3900 . ?
C12 C71 1.4503(10) . ?
C14 H14 0.9300 . ?
C14 C16 1.3900 . ?
C16 H16 0.9300 . ?
C16 C18 1.3900 . ?
C18 C20 1.3900 . ?
C18 C25 1.504(9) . ?
C20 H20 0.9300 . ?
C11 H11 0.9300 . ?
C11 C24 1.35(2) . ?
C11 C36 1.36(2) . ?
C13 H13A 0.9600 . ?
C13 H13B 0.9600 . ?
C13 H13C 0.9600 . ?
C13 C66 1.519(13) . ?
C21 H21A 0.9600 . ?
C21 H21B 0.9600 . ?
C21 H21C 0.9600 . ?
C21 C70 1.413(18) . ?
C22 H22 0.9300 . ?
C22 C34 1.374(12) . ?
C23 H23 0.9300 . ?
C23 C36 1.37(2) . ?
C24 H24 0.9300 . ?
C25 H25 0.9300 . ?
C25 C58 1.3749(8) . ?
C26 H26 0.9300 . ?
C26 C56 1.381(14) . ?
C27 H27 0.9300 . ?
C27 C41 1.391(14) . ?
C28 C39 1.470(18) . ?
C29 C33 1.4502(11) . ?
C29 C71 1.4003(10) . ?
C30 H30 0.9300 . ?
C30 C44 1.4493(10) . ?
C32 H32A 0.9600 . ?
C32 H32B 0.9600 . ?
C32 H32C 0.9600 . ?
C32 C70 1.458(17) . ?
C34 H34 0.9300 . ?
C34 C38 1.413(13) . ?
C36 C58 1.503(9) . ?
C38 C40 1.390(13) . ?
C38 C51 1.476(12) . ?
C40 H40 0.9300 . ?
C40 C48 1.377(12) . ?
C41 H41 0.9300 . ?
C41 C60 1.389(15) . ?
C42 H42 0.9300 . ?
C42 C43 1.322(14) . ?
C42 C60 1.460(12) . ?
C43 H43 0.9300 . ?
C43 C56 1.475(12) . ?
C44 H44 0.9300 . ?
C44 C56 1.368(13) . ?
C45 H45A 0.9600 . ?
C45 H45B 0.9600 . ?
C45 H45C 0.9600 . ?
C45 C66 1.537(14) . ?
C46 H46A 0.9600 . ?
C46 H46B 0.9600 . ?
C46 H46C 0.9600 . ?
C46 C47 1.533(16) . ?
C47 C53 1.515(15) . ?
C47 C76 1.525(13) . ?
C48 H48 0.9300 . ?
C49 H49 0.9300 . ?
C49 C51 1.352(14) . ?
C50 H50 0.9300 . ?
C51 H51 0.9300 . ?
C52 C52 1.400(18) 18_655 ?
C53 H53A 0.9600 . ?
C53 H53B 0.9600 . ?
C53 H53C 0.9600 . ?
C54 H54A 0.9600 . ?
C54 H54B 0.9600 . ?
C54 H54C 0.9600 . ?
C54 C70 1.39(2) . ?
C55 C62 1.548(18) . ?
C57 H57 0.9300 . ?
C57 C68 1.383(13) . ?
C58 H58 0.9300 . ?
C59 H59 0.9300 . ?
C59 C15 1.3900 . ?
C59 C2 1.3900 . ?
C15 C61 1.3900 . ?
C15 C71 1.4503(10) . ?
C61 H61 0.9300 . ?
C61 C31 1.3900 . ?
C31 H31 0.9300 . ?
C31 C63 1.3900 . ?
C63 C2 1.3900 . ?
C2 H2 0.9300 . ?
C60 C68 1.362(15) . ?
C65 H65 0.9300 . ?
C65 C33 1.3900 . ?
C65 C35 1.3900 . ?
C33 C67 1.3900 . ?
C67 H67 0.9300 . ?
C67 C17 1.3900 . ?
C17 H17 0.9300 . ?
C17 C69 1.3900 . ?
C69 C35 1.3900 . ?
C35 H35 0.9300 . ?
C66 C72 1.504(15) . ?
C68 H68 0.9300 . ?
C72 H72A 0.9600 . ?
C72 H72B 0.9600 . ?
C72 H72C 0.9600 . ?
C74 H74 0.9300 . ?
C74 C78 1.407(13) . ?
C76 H76A 0.9600 . ?
C76 H76B 0.9600 . ?
C76 H76C 0.9600 . ?
C78 H78 0.9300 . ?

loop_
_geom_torsion_atom_site_label_1
_geom_torsion_atom_site_label_2
_geom_torsion_atom_site_label_3
_geom_torsion_atom_site_label_4
_geom_torsion
_geom_torsion_site_symmetry_1
_geom_torsion_site_symmetry_2
_geom_torsion_site_symmetry_3
_geom_torsion_site_symmetry_4
_geom_torsion_publ_flag
Ag1 S1 C66 C13 -153.7(7) . . . . ?
Ag1 S1 C66 C45 -34.3(8) . . . . ?
Ag1 S1 C66 C72 84.2(7) . . . . ?
Ag1 S2 C47 C46 -76.5(8) . . . . ?
Ag1 S2 C47 C53 45.0(9) . . . . ?
Ag1 S2 C47 C76 164.7(7) . . . . ?
Ag1 O5 C39 O3 -5.4(16) . . . . ?
Ag1 O5 C39 C28 177.2(8) . . . . ?
Ag2 S2 C47 C46 7.9(9) . . . . ?
Ag2 S2 C47 C53 129.4(7) . . . . ?
Ag2 S2 C47 C76 -110.9(8) . . . . ?
Ag2 S3 C70 C21 -19.9(13) 19_676 . . . ?
Ag2 S3 C70 C32 104.2(10) 19_676 . . . ?
Ag2 S3 C70 C54 -137.2(10) 19_676 . . . ?
Ag2 N1 C5 C50 179.3(11) 21_656 . . . ?
Ag2 N1 C78 C74 -175.0(10) 21_656 . . . ?
Ag3 S1 C66 C13 119.2(8) 19_676 . . . ?
Ag3 S1 C66 C45 -121.4(7) 19_676 . . . ?
Ag3 S1 C66 C72 -2.9(8) 19_676 . . . ?
Ag3 S3 C70 C21 -125.5(11) . . . . ?
Ag3 S3 C70 C32 -1.4(13) . . . . ?
Ag3 S3 C70 C54 117.1(11) . . . . ?
Ag3 N3 C3 C23 -161.4(15) . . . . ?
Ag3 N3 C24 C11 164.1(16) . . . . ?
Ag4 S1 C66 C13 112.1(8) 19_676 . . . ?
Ag4 S1 C66 C45 -128.5(7) 19_676 . . . ?
Ag4 S1 C66 C72 -10.0(8) 19_676 . . . ?
Ag4 S3 C70 C21 -128.7(11) . . . . ?
Ag4 S3 C70 C32 -4.6(12) . . . . ?
Ag4 S3 C70 C54 114.0(11) . . . . ?
Ag4 O4 C7 O2 -23(3) . . . . ?
Ag4 O4 C7 C64 153.5(9) . . . . ?
Ag4 N3 C3 C23 -163.0(15) . . . . ?
Ag4 N3 C24 C11 163.3(15) . . . . ?
Ag5 S1 C66 C13 -70.4(8) . . . . ?
Ag5 S1 C66 C45 48.9(8) . . . . ?
Ag5 S1 C66 C72 167.5(6) . . . . ?
Ag5 S3 C70 C21 70.7(12) . . . . ?
Ag5 S3 C70 C32 -165.2(10) . . . . ?
Ag5 S3 C70 C54 -46.7(12) . . . . ?
Ag5 O6 C62 O1 2.6(19) . . . . ?
Ag5 O6 C62 C55 -179.5(9) . . . . ?
Ag6 S1 C66 C13 10.3(9) 19_676 . . . ?
Ag6 S1 C66 C45 129.6(6) 19_676 . . . ?
Ag6 S1 C66 C72 -111.8(7) 19_676 . . . ?
Ag6 S2 C47 C46 117.2(7) . . . . ?
Ag6 S2 C47 C53 -121.3(7) . . . . ?
Ag6 S2 C47 C76 -1.6(9) . . . . ?
Ag6 N2 C27 C41 -172.9(9) . . . . ?
Ag6 N2 C57 C68 175.6(8) . . . . ?
Ag7 S2 C47 C46 -158.1(7) . . . . ?
Ag7 S2 C47 C53 -36.5(8) . . . . ?
Ag7 S2 C47 C76 83.2(8) . . . . ?
Ag7 S3 C70 C21 151.5(11) . . . . ?
Ag7 S3 C70 C32 -84.4(11) . . . . ?
Ag7 S3 C70 C54 34.2(12) . . . . ?
Ag7 O2 C7 O4 -11(3) . . . . ?
Ag7 O2 C7 C64 172.2(8) . . . . ?
F2 C55 C62 O1 156.1(12) . . . . ?
F2 C55 C62 O6 -22.1(17) . . . . ?
F3 C28 C39 O3 -93.5(14) . . . . ?
F3 C28 C39 O5 84.3(15) . . . . ?
F4 C28 C39 O3 158.6(13) . . . . ?
F4 C28 C39 O5 -23.6(17) . . . . ?
F6 C28 C39 O3 24.0(18) . . . . ?
F6 C28 C39 O5 -158.1(13) . . . . ?
F7 C55 C62 O1 -89.7(15) . . . . ?
F7 C55 C62 O6 92.1(13) . . . . ?
F9 C55 C62 O1 28.3(19) . . . . ?
F9 C55 C62 O6 -149.9(12) . . . . ?
O2 C7 C64 F1 57.6(16) . . . . ?
O2 C7 C64 F5 -177.1(13) . . . . ?
O2 C7 C64 F8 -52.9(17) . . . . ?
O4 C7 C64 F1 -119.6(15) . . . . ?
O4 C7 C64 F5 6(2) . . . . ?
O4 C7 C64 F8 129.8(15) . . . . ?
N1 C5 C50 C8 -4(2) . . . . ?
N2 C27 C41 C60 -3.4(19) . . . . ?
N2 C57 C68 C60 -1.9(18) . . . . ?
N3 C3 C23 C36 -1(3) . . . . ?
C1 C6 C26 C56 0.6(15) . . . . ?
C1 C30 C44 C56 -1.3(13) . . . . ?
C3 N3 C24 C11 0(3) . . . . ?
C3 C23 C36 C11 -1(3) . . . . ?
C3 C23 C36 C58 -178.8(17) . . . . ?
C4 C22 C34 C38 1.7(15) . . . . ?
C5 N1 C78 C74 3(2) . . . . ?
C6 C1 C30 C44 3.9(13) . . . . ?
C6 C1 C52 C4 38.5(13) . . . . ?
C6 C1 C52 C52 -139.9(12) . . . 18_655 ?
C6 C26 C56 C43 -179.9(9) . . . . ?
C6 C26 C56 C44 2.1(15) . . . . ?
C8 C49 C51 C38 175.1(11) . . . . ?
C8 C74 C78 N1 -5(2) . . . . ?
C37 C75 C19 C77 0.0 . . . . ?
C75 C37 C73 C9 0.0 . . . . ?
C75 C19 C77 C9 0.0 . . . . ?
C75 C19 C77 C29 -168(2) . . . . ?
C19 C77 C9 C73 0.0 . . . . ?
C19 C77 C29 C33 -68.1(11) . . . . ?
C19 C77 C29 C71 111.9(12) . . . . ?
C77 C9 C73 C37 0.0 . . . . ?
C77 C29 C33 C65 56.8(10) . . . . ?
C77 C29 C33 C67 -122.3(13) . . . . ?
C77 C29 C71 C12 180.00(11) . . . . ?
C77 C29 C71 C15 0.00(11) . . . . ?
C9 C77 C29 C33 123.3(14) . . . . ?
C9 C77 C29 C71 -56.7(15) . . . . ?
C73 C37 C75 C19 0.0 . . . . ?
C10 C12 C14 C16 0.0 . . . . ?
C10 C12 C71 C29 120.9(13) . . . . ?
C10 C12 C71 C15 -59.1(13) . . . . ?
C12 C10 C20 C18 0.0 . . . . ?
C12 C14 C16 C18 0.0 . . . . ?
C14 C12 C71 C29 -54.4(10) . . . . ?
C14 C12 C71 C15 125.6(10) . . . . ?
C14 C16 C18 C20 0.0 . . . . ?
C14 C16 C18 C25 168(2) . . . . ?
C16 C18 C20 C10 0.0 . . . . ?
C16 C18 C25 C58 13(3) . . . . ?
C18 C25 C58 C36 169(3) . . . . ?
C20 C10 C12 C14 0.0 . . . . ?
C20 C10 C12 C71 -175.3(19) . . . . ?
C20 C18 C25 C58 179.2(19) . . . . ?
C11 C36 C58 C25 6(3) . . . . ?
C22 C4 C48 C40 3.7(15) . . . . ?
C22 C4 C52 C1 46.6(13) . . . . ?
C22 C4 C52 C52 -135.0(12) . . . 18_655 ?
C22 C34 C38 C40 1.8(15) . . . . ?
C22 C34 C38 C51 -175.9(10) . . . . ?
C23 C36 C58 C25 -176.4(19) . . . . ?
C24 N3 C3 C23 2(3) . . . . ?
C24 C11 C36 C23 2(3) . . . . ?
C24 C11 C36 C58 -179.7(18) . . . . ?
C25 C18 C20 C10 -165(3) . . . . ?
C27 N2 C57 C68 1.1(17) . . . . ?
C27 C41 C60 C42 179.6(11) . . . . ?
C27 C41 C60 C68 2.4(17) . . . . ?
C29 C77 C9 C73 169.0(19) . . . . ?
C29 C33 C67 C17 179.0(19) . . . . ?
C30 C1 C6 C26 -3.6(14) . . . . ?
C30 C1 C52 C4 -139.3(9) . . . . ?
C30 C1 C52 C52 42.3(16) . . . 18_655 ?
C30 C44 C56 C26 -1.7(14) . . . . ?
C30 C44 C56 C43 -179.6(9) . . . . ?
C34 C38 C40 C48 -2.5(16) . . . . ?
C34 C38 C51 C49 -8.7(18) . . . . ?
C36 C11 C24 N3 -2(4) . . . . ?
C38 C40 C48 C4 -0.4(16) . . . . ?
C40 C38 C51 C49 173.5(11) . . . . ?
C41 C60 C68 C57 0.1(17) . . . . ?
C42 C43 C56 C26 177.4(10) . . . . ?
C42 C43 C56 C44 -4.7(16) . . . . ?
C42 C60 C68 C57 -177.2(10) . . . . ?
C43 C42 C60 C41 -4.7(18) . . . . ?
C43 C42 C60 C68 172.3(11) . . . . ?
C48 C4 C22 C34 -4.5(15) . . . . ?
C48 C4 C52 C1 -132.5(10) . . . . ?
C48 C4 C52 C52 45.9(17) . . . 18_655 ?
C49 C8 C50 C5 -179.0(12) . . . . ?
C49 C8 C74 C78 -176.9(12) . . . . ?
C50 C8 C49 C51 155.2(13) . . . . ?
C50 C8 C74 C78 3.5(19) . . . . ?
C51 C38 C40 C48 175.3(10) . . . . ?
C52 C1 C6 C26 178.5(9) . . . . ?
C52 C1 C30 C44 -178.2(8) . . . . ?
C52 C4 C22 C34 176.4(9) . . . . ?
C52 C4 C48 C40 -177.2(10) . . . . ?
C57 N2 C27 C41 1.6(18) . . . . ?
C59 C15 C61 C31 0.0 . . . . ?
C59 C15 C71 C12 176.9(9) . . . . ?
C59 C15 C71 C29 -3.1(9) . . . . ?
C15 C59 C2 C63 0.0 . . . . ?
C15 C61 C31 C63 0.0 . . . . ?
C61 C15 C71 C12 -10.4(12) . . . . ?
C61 C15 C71 C29 169.6(12) . . . . ?
C61 C31 C63 C2 0.0 . . . . ?
C31 C63 C2 C59 0.0 . . . . ?
C2 C59 C15 C61 0.0 . . . . ?
C2 C59 C15 C71 172.4(14) . . . . ?
C60 C42 C43 C56 -178.4(10) . . . . ?
C65 C33 C67 C17 0.0 . . . . ?
C33 C29 C71 C12 0.00(2) . . . . ?
C33 C29 C71 C15 180.000(12) . . . . ?
C33 C65 C35 C69 0.0 . . . . ?
C33 C67 C17 C69 0.0 . . . . ?
C67 C17 C69 C35 0.0 . . . . ?
C17 C69 C35 C65 0.0 . . . . ?
C35 C65 C33 C29 -179.0(18) . . . . ?
C35 C65 C33 C67 0.0 . . . . ?
C71 C12 C14 C16 175.4(18) . . . . ?
C71 C29 C33 C65 -123.2(10) . . . . ?
C71 C29 C33 C67 57.7(13) . . . . ?
C71 C15 C61 C31 -173.1(13) . . . . ?
C74 C8 C49 C51 -24(2) . . . . ?
C74 C8 C50 C5 1(2) . . . . ?
C78 N1 C5 C50 2(2) . . . . ?

loop_
_smtbx_masks_void_nr
_smtbx_masks_void_average_x
_smtbx_masks_void_average_y
_smtbx_masks_void_average_z
_smtbx_masks_void_volume
_smtbx_masks_void_count_electrons
_smtbx_masks_void_content
1 -0.665 -0.050 -0.595 48529.8 4253.1 ?
2 -0.009 0.494 0.147 12.7 0.0 ?
3 0.009 0.503 0.353 12.7 0.0 ?
4 -0.009 0.497 0.647 12.7 0.0 ?
5 0.009 0.506 0.853 12.7 0.0 ?
6 0.161 0.324 0.687 12.7 0.0 ?
7 0.163 0.324 0.187 12.7 0.0 ?
8 0.161 0.837 0.187 12.7 0.0 ?
9 0.163 0.839 0.687 12.7 0.0 ?
10 0.170 0.343 0.480 12.7 0.0 ?
11 0.170 0.827 0.980 12.7 0.0 ?
12 0.173 0.343 0.980 12.7 0.0 ?
13 0.173 0.830 0.480 12.7 0.0 ?
14 0.324 0.161 0.813 12.7 0.0 ?
15 0.324 0.163 0.313 12.7 0.0 ?
16 0.343 0.170 0.020 12.7 0.0 ?
17 0.343 0.173 0.520 12.7 0.0 ?
18 0.494 0.503 0.853 12.7 0.0 ?
19 0.497 0.506 0.353 12.7 0.0 ?
20 0.494 0.991 0.353 12.7 0.0 ?
21 0.497 0.991 0.853 12.7 0.0 ?
22 0.503 0.009 0.147 12.7 0.0 ?
23 0.503 0.494 0.647 12.7 0.0 ?
24 0.506 0.009 0.647 12.7 0.0 ?
25 0.506 0.497 0.147 12.7 0.0 ?
26 0.657 0.827 0.480 12.7 0.0 ?
27 0.657 0.830 0.980 12.7 0.0 ?
28 0.676 0.837 0.687 12.7 0.0 ?
29 0.676 0.839 0.187 12.7 0.0 ?
30 0.827 0.170 0.520 12.7 0.0 ?
31 0.830 0.173 0.020 12.7 0.0 ?
32 0.827 0.657 0.020 12.7 0.0 ?
33 0.830 0.657 0.520 12.7 0.0 ?
34 0.837 0.161 0.313 12.7 0.0 ?
35 0.837 0.676 0.813 12.7 0.0 ?
36 0.839 0.163 0.813 12.7 0.0 ?
37 0.839 0.676 0.313 12.7 0.0 ?
